data_4063245
loop_
_publ_author_name
'Andrew R. Battle'
'Peter G. Edwards'
'Robert Haigh'
'David E. Hibbs'
'Dongmei Li'
'Sam M. Liddiard'
'Paul D. Newman'

_publ_section_title
;
 Synthesis and Characterization of Iron(II) Complexes of 10- and
 11-Membered Triphosphamacrocycles
;
_journal_name_full Organometallics
_journal_page_first 377
_journal_page_last 386
_journal_paper_doi 10.1021/om060798g
_journal_volume 26
_journal_year 2007
_chemical_formula_sum 'C21 H42 F6 Fe P4 Si'
_chemical_formula_weight 616.37
_chemical_name_systematic
; 
 ? 
;
_space_group_IT_number 14
_symmetry_cell_setting monoclinic
_symmetry_space_group_name_Hall '-P 2yn'
_symmetry_space_group_name_H-M 'P 1 21/n 1'
_atom_sites_solution_hydrogens geom
_atom_sites_solution_primary direct
_atom_sites_solution_secondary difmap
_audit_creation_method SHELXL-97
_cell_angle_alpha 90.00
_cell_angle_beta 102.311(2)
_cell_angle_gamma 90.00
_cell_formula_units_Z 4
_cell_length_a 10.9946(5)
_cell_length_b 16.3024(7)
_cell_length_c 16.0530(7)
_cell_measurement_temperature 293(2)
_cell_volume 2811.1(2)
_computing_structure_refinement 'SHELXL-97 (Sheldrick, 1997)'
_computing_structure_solution 'SHELXS-97 (Sheldrick, 1990)'
_diffrn_ambient_temperature 293(2)
_diffrn_measured_fraction_theta_full 0.988
_diffrn_measured_fraction_theta_max 0.988
_diffrn_radiation_monochromator graphite
_diffrn_radiation_source 'fine-focus sealed tube'
_diffrn_radiation_type MoK\a
_diffrn_radiation_wavelength 0.71073
_diffrn_reflns_av_R_equivalents 0.1584
_diffrn_reflns_av_sigmaI/netI 0.1123
_diffrn_reflns_limit_h_max 13
_diffrn_reflns_limit_h_min -13
_diffrn_reflns_limit_k_max 19
_diffrn_reflns_limit_k_min -19
_diffrn_reflns_limit_l_max 19
_diffrn_reflns_limit_l_min -18
_diffrn_reflns_number 17383
_diffrn_reflns_theta_full 25.45
_diffrn_reflns_theta_max 25.45
_diffrn_reflns_theta_min 3.13
_exptl_absorpt_coefficient_mu 0.856
_exptl_absorpt_correction_T_max 0.8752
_exptl_absorpt_correction_T_min 0.8144
_exptl_crystal_density_diffrn 1.456
_exptl_crystal_density_method 'not measured'
_exptl_crystal_F_000 1288
_exptl_crystal_size_max 0.25
_exptl_crystal_size_mid 0.20
_exptl_crystal_size_min 0.16
_refine_diff_density_max 0.754
_refine_diff_density_min -0.522
_refine_diff_density_rms 0.100
_refine_ls_extinction_method none
_refine_ls_goodness_of_fit_ref 1.061
_refine_ls_hydrogen_treatment mixed
_refine_ls_matrix_type full
_refine_ls_number_parameters 304
_refine_ls_number_reflns 5143
_refine_ls_number_restraints 0
_refine_ls_restrained_S_all 1.061
_refine_ls_R_factor_all 0.0814
_refine_ls_R_factor_gt 0.0591
_refine_ls_shift/su_max 0.001
_refine_ls_shift/su_mean 0.000
_refine_ls_structure_factor_coef Fsqd
_refine_ls_weighting_details 'calc w=1/[\s^2^(Fo^2^)+(0.0418P)^2^+1.7505P] where P=(Fo^2^+2Fc^2^)/3'
_refine_ls_weighting_scheme calc
_refine_ls_wR_factor_gt 0.1183
_refine_ls_wR_factor_ref 0.1290
_reflns_number_gt 3932
_reflns_number_total 5143
_reflns_threshold_expression >2sigma(I)
_cod_depositor_comments
;
The following automatic conversions were performed:
'_symmetry_cell_setting' value 'Monoclinic' changed to 'monoclinic'
according to '/home/saulius/struct/CIF-dictionaries/cif_core.dic'
dictionary named 'cif_core.dic' version 2.4.1 from 2010-06-29.

Automatic conversion script
Id: cif_fix_enum 1527 2010-12-29 10:47:43Z saulius 
;
_cod_original_sg_symbol_H-M P2(1)/n
_cod_database_code 4063245

loop_
_symmetry_equiv_pos_as_xyz
'x, y, z'
'-x+1/2, y+1/2, -z+1/2'
'-x, -y, -z'
'x-1/2, -y-1/2, z-1/2'

loop_
_atom_site_label
_atom_site_type_symbol
_atom_site_fract_x
_atom_site_fract_y
_atom_site_fract_z
_atom_site_U_iso_or_equiv
_atom_site_adp_type
_atom_site_occupancy
_atom_site_symmetry_multiplicity
_atom_site_calc_flag
_atom_site_refinement_flags
Fe1 Fe 0.24183(4) 0.24817(3) 0.03900(3) 0.03308(16) Uani 1 1 d .
P1 P 0.36013(8) 0.18663(6) 0.14710(6) 0.0383(2) Uani 1 1 d .
P2 P 0.41328(9) 0.29389(6) 0.00838(6) 0.0426(2) Uani 1 1 d .
P3 P 0.24546(8) 0.36008(6) 0.11520(6) 0.0397(2) Uani 1 1 d .
P4 P 0.71416(11) -0.02836(7) 0.29524(8) 0.0602(3) Uani 1 1 d .
Si1 Si -0.04016(9) 0.14484(6) 0.09001(7) 0.0452(3) Uani 1 1 d .
F1 F 0.7185(4) -0.0590(3) 0.3883(2) 0.1304(15) Uani 1 1 d .
F2 F 0.6448(4) 0.0524(2) 0.3120(3) 0.1332(16) Uani 1 1 d .
F3 F 0.5848(3) -0.0711(2) 0.2639(3) 0.1203(14) Uani 1 1 d .
F4 F 0.7112(4) 0.0025(3) 0.2025(2) 0.1334(16) Uani 1 1 d .
F5 F 0.7843(4) -0.1092(2) 0.2798(3) 0.1213(14) Uani 1 1 d .
F6 F 0.8438(3) 0.0150(2) 0.3281(2) 0.1055(11) Uani 1 1 d .
C1 C 0.0657(3) 0.1859(2) 0.0233(2) 0.0388(8) Uani 1 1 d .
C2 C 0.0538(3) 0.2638(2) -0.0189(3) 0.0466(9) Uani 1 1 d .
H2 H 0.0043 0.3066 -0.0069 0.056 Uiso 1 1 calc R
C3 C 0.1259(4) 0.2669(3) -0.0802(3) 0.0582(12) Uani 1 1 d .
H3 H 0.1331 0.3112 -0.1153 0.070 Uiso 1 1 calc R
C4 C 0.1860(4) 0.1901(3) -0.0792(2) 0.0583(11) Uani 1 1 d .
H4 H 0.2399 0.1748 -0.1140 0.070 Uiso 1 1 calc R
C5 C 0.1505(3) 0.1413(2) -0.0169(2) 0.0447(9) Uani 1 1 d .
H5 H 0.1777 0.0880 -0.0034 0.054 Uiso 1 1 calc R
C6 C -0.0870(5) 0.2261(3) 0.1579(3) 0.0728(13) Uani 1 1 d .
H6A H -0.0153 0.2447 0.1986 0.109 Uiso 1 1 calc R
H6B H -0.1473 0.2044 0.1874 0.109 Uiso 1 1 calc R
H6C H -0.1228 0.2713 0.1227 0.109 Uiso 1 1 calc R
C7 C -0.1827(4) 0.1086(3) 0.0141(3) 0.0635(12) Uani 1 1 d .
H7A H -0.2290 0.1550 -0.0126 0.095 Uiso 1 1 calc R
H7B H -0.2333 0.0774 0.0444 0.095 Uiso 1 1 calc R
H7C H -0.1591 0.0747 -0.0288 0.095 Uiso 1 1 calc R
C8 C 0.0271(4) 0.0553(3) 0.1558(3) 0.0699(13) Uani 1 1 d .
H8A H 0.0462 0.0127 0.1193 0.105 Uiso 1 1 calc R
H8B H -0.0321 0.0352 0.1871 0.105 Uiso 1 1 calc R
H8C H 0.1018 0.0718 0.1950 0.105 Uiso 1 1 calc R
C9 C 0.5245(3) 0.2177(3) 0.1596(3) 0.0517(10) Uani 1 1 d .
H9A H 0.5423 0.2634 0.1990 0.062 Uiso 1 1 calc R
H9B H 0.5785 0.1725 0.1827 0.062 Uiso 1 1 calc R
C10 C 0.5499(3) 0.2429(3) 0.0729(3) 0.0541(10) Uani 1 1 d .
H10A H 0.5701 0.1947 0.0432 0.065 Uiso 1 1 calc R
H10B H 0.6207 0.2798 0.0814 0.065 Uiso 1 1 calc R
C11 C 0.4346(4) 0.4029(2) 0.0376(3) 0.0558(10) Uani 1 1 d .
H11A H 0.5213 0.4183 0.0439 0.067 Uiso 1 1 calc R
H11B H 0.3849 0.4369 -0.0064 0.067 Uiso 1 1 calc R
C12 C 0.3941(4) 0.4148(2) 0.1206(3) 0.0518(10) Uani 1 1 d .
H12A H 0.3834 0.4727 0.1306 0.062 Uiso 1 1 calc R
H12B H 0.4570 0.3933 0.1673 0.062 Uiso 1 1 calc R
C13 C 0.2344(4) 0.3509(2) 0.2276(2) 0.0504(9) Uani 1 1 d .
H13A H 0.2421 0.4052 0.2529 0.060 Uiso 1 1 calc R
H13B H 0.1524 0.3302 0.2296 0.060 Uiso 1 1 calc R
C14 C 0.3316(4) 0.2952(3) 0.2815(2) 0.0558(10) Uani 1 1 d .
H14A H 0.3201 0.2966 0.3398 0.067 Uiso 1 1 calc R
H14B H 0.4134 0.3176 0.2817 0.067 Uiso 1 1 calc R
C15 C 0.3297(4) 0.2054(2) 0.2530(2) 0.0510(10) Uani 1 1 d .
H15A H 0.2488 0.1825 0.2546 0.061 Uiso 1 1 calc R
H15B H 0.3912 0.1755 0.2942 0.061 Uiso 1 1 calc R
C16 C 0.3724(4) 0.0750(2) 0.1470(3) 0.0516(10) Uani 1 1 d .
H16A H 0.4204 0.0574 0.2020 0.062 Uiso 1 1 calc R
H16B H 0.2895 0.0519 0.1403 0.062 Uiso 1 1 calc R
C17 C 0.4329(4) 0.0400(3) 0.0773(3) 0.0627(12) Uani 1 1 d .
H17A H 0.3872 0.0578 0.0225 0.094 Uiso 1 1 calc R
H17B H 0.4322 -0.0188 0.0798 0.094 Uiso 1 1 calc R
H17C H 0.5173 0.0590 0.0858 0.094 Uiso 1 1 calc R
C18 C 0.4420(4) 0.2896(3) -0.0992(3) 0.0658(12) Uani 1 1 d .
H18A H 0.4393 0.2328 -0.1173 0.079 Uiso 1 1 calc R
H18B H 0.3754 0.3184 -0.1373 0.079 Uiso 1 1 calc R
C19 C 0.5670(5) 0.3268(4) -0.1083(4) 0.0895(17) Uani 1 1 d .
H19A H 0.5712 0.3830 -0.0901 0.134 Uiso 1 1 calc R
H19B H 0.5739 0.3240 -0.1669 0.134 Uiso 1 1 calc R
H19C H 0.6341 0.2966 -0.0736 0.134 Uiso 1 1 calc R
C20 C 0.1276(4) 0.4381(2) 0.0738(3) 0.0573(11) Uani 1 1 d .
H20A H 0.1227 0.4433 0.0130 0.069 Uiso 1 1 calc R
H20B H 0.0476 0.4179 0.0812 0.069 Uiso 1 1 calc R
C21 C 0.1470(5) 0.5231(3) 0.1130(3) 0.0709(13) Uani 1 1 d .
H21A H 0.1643 0.5187 0.1740 0.106 Uiso 1 1 calc R
H21B H 0.0731 0.5553 0.0941 0.106 Uiso 1 1 calc R
H21C H 0.2158 0.5492 0.0955 0.106 Uiso 1 1 calc R

loop_
_atom_site_aniso_label
_atom_site_aniso_U_11
_atom_site_aniso_U_22
_atom_site_aniso_U_33
_atom_site_aniso_U_23
_atom_site_aniso_U_13
_atom_site_aniso_U_12
Fe1 0.0292(2) 0.0370(3) 0.0333(3) -0.0002(2) 0.00710(19) -0.0040(2)
P1 0.0341(5) 0.0422(5) 0.0386(5) 0.0029(4) 0.0081(4) -0.0013(4)
P2 0.0357(5) 0.0497(6) 0.0447(5) 0.0034(4) 0.0140(4) -0.0082(4)
P3 0.0349(5) 0.0397(5) 0.0430(5) -0.0048(4) 0.0054(4) -0.0014(4)
P4 0.0516(6) 0.0595(7) 0.0674(7) 0.0045(6) 0.0077(6) 0.0097(5)
Si1 0.0355(5) 0.0495(6) 0.0536(6) -0.0029(5) 0.0164(5) -0.0040(5)
F1 0.137(3) 0.176(4) 0.080(2) 0.032(2) 0.026(2) 0.005(3)
F2 0.105(3) 0.086(2) 0.208(4) -0.019(3) 0.033(3) 0.040(2)
F3 0.074(2) 0.104(2) 0.168(4) 0.015(2) -0.009(2) -0.0246(19)
F4 0.109(3) 0.200(4) 0.085(2) 0.053(3) 0.007(2) -0.004(3)
F5 0.114(3) 0.104(2) 0.139(3) -0.024(2) 0.012(3) 0.046(2)
F6 0.0707(19) 0.108(2) 0.125(3) 0.004(2) -0.0087(19) -0.0121(18)
C1 0.0288(16) 0.0410(18) 0.0456(19) -0.0033(16) 0.0058(15) -0.0062(15)
C2 0.0363(19) 0.0407(19) 0.056(2) 0.0032(17) -0.0065(18) -0.0043(16)
C3 0.051(2) 0.075(3) 0.041(2) 0.012(2) -0.0062(19) -0.022(2)
C4 0.051(2) 0.087(3) 0.040(2) -0.020(2) 0.0157(18) -0.030(2)
C5 0.0394(19) 0.0414(19) 0.052(2) -0.0128(17) 0.0073(17) -0.0076(17)
C6 0.057(3) 0.088(3) 0.080(3) -0.024(3) 0.029(2) -0.002(3)
C7 0.046(2) 0.071(3) 0.076(3) -0.008(2) 0.019(2) -0.020(2)
C8 0.061(3) 0.073(3) 0.083(3) 0.023(3) 0.030(3) 0.001(2)
C9 0.0335(18) 0.055(2) 0.062(2) 0.0074(19) 0.0011(18) 0.0011(18)
C10 0.0330(18) 0.065(3) 0.066(3) 0.006(2) 0.0157(18) -0.0020(19)
C11 0.050(2) 0.052(2) 0.064(2) 0.007(2) 0.009(2) -0.0160(19)
C12 0.048(2) 0.043(2) 0.062(2) -0.0065(18) 0.006(2) -0.0102(18)
C13 0.055(2) 0.053(2) 0.044(2) -0.0117(18) 0.0140(19) -0.0002(19)
C14 0.063(3) 0.065(3) 0.040(2) -0.0058(19) 0.0137(19) -0.001(2)
C15 0.057(2) 0.058(2) 0.0353(19) 0.0066(17) 0.0054(18) -0.001(2)
C16 0.048(2) 0.048(2) 0.060(2) 0.0076(18) 0.0146(19) 0.0029(18)
C17 0.053(2) 0.057(2) 0.080(3) -0.012(2) 0.017(2) 0.008(2)
C18 0.062(3) 0.088(3) 0.055(2) 0.004(2) 0.029(2) -0.014(3)
C19 0.074(3) 0.122(5) 0.086(4) 0.012(3) 0.048(3) -0.019(3)
C20 0.049(2) 0.053(2) 0.065(3) -0.008(2) 0.000(2) 0.005(2)
C21 0.066(3) 0.052(2) 0.089(3) -0.010(2) 0.005(3) 0.013(2)

loop_
_atom_type_symbol
_atom_type_description
_atom_type_scat_dispersion_real
_atom_type_scat_dispersion_imag
_atom_type_scat_source
C C 0.0033 0.0016 'International Tables Vol C Tables 4.2.6.8 and 6.1.1.4'
H H 0.0000 0.0000 'International Tables Vol C Tables 4.2.6.8 and 6.1.1.4'
F F 0.0171 0.0103 'International Tables Vol C Tables 4.2.6.8 and 6.1.1.4'
Si Si 0.0817 0.0704 'International Tables Vol C Tables 4.2.6.8 and 6.1.1.4'
P P 0.1023 0.0942 'International Tables Vol C Tables 4.2.6.8 and 6.1.1.4'
Fe Fe 0.3463 0.8444 'International Tables Vol C Tables 4.2.6.8 and 6.1.1.4'

loop_
_geom_angle_atom_site_label_1
_geom_angle_atom_site_label_2
_geom_angle_atom_site_label_3
_geom_angle
C3 Fe1 C4 39.59(18)
C3 Fe1 C2 38.87(18)
C4 Fe1 C2 65.26(17)
C3 Fe1 C5 65.69(16)
C4 Fe1 C5 38.82(16)
C2 Fe1 C5 64.97(14)
C3 Fe1 C1 66.59(15)
C4 Fe1 C1 66.33(15)
C2 Fe1 C1 39.37(14)
C5 Fe1 C1 39.44(14)
C3 Fe1 P2 97.59(13)
C4 Fe1 P2 92.89(12)
C2 Fe1 P2 132.71(12)
C5 Fe1 P2 122.81(11)
C1 Fe1 P2 159.22(10)
C3 Fe1 P1 160.66(14)
C4 Fe1 P1 121.60(14)
C2 Fe1 P1 140.79(11)
C5 Fe1 P1 96.17(11)
C1 Fe1 P1 104.20(10)
P2 Fe1 P1 86.50(4)
C3 Fe1 P3 108.99(14)
C4 Fe1 P3 148.16(14)
C2 Fe1 P3 92.60(11)
C5 Fe1 P3 150.89(11)
C1 Fe1 P3 111.49(10)
P2 Fe1 P3 85.85(4)
P1 Fe1 P3 90.12(4)
C16 P1 C15 101.27(19)
C16 P1 C9 101.73(19)
C15 P1 C9 102.9(2)
C16 P1 Fe1 119.36(13)
C15 P1 Fe1 117.88(14)
C9 P1 Fe1 111.35(13)
C18 P2 C10 103.4(2)
C18 P2 C11 103.9(2)
C10 P2 C11 104.44(19)
C18 P2 Fe1 122.29(15)
C10 P2 Fe1 111.21(14)
C11 P2 Fe1 110.00(15)
C20 P3 C13 102.9(2)
C20 P3 C12 103.40(19)
C13 P3 C12 103.64(19)
C20 P3 Fe1 116.55(13)
C13 P3 Fe1 118.82(13)
C12 P3 Fe1 109.79(14)
F4 P4 F1 179.4(3)
F4 P4 F3 90.3(2)
F1 P4 F3 90.3(3)
F4 P4 F5 91.8(3)
F1 P4 F5 88.1(2)
F3 P4 F5 91.1(2)
F4 P4 F2 88.9(3)
F1 P4 F2 91.2(3)
F3 P4 F2 89.3(2)
F5 P4 F2 179.2(2)
F4 P4 F6 90.4(2)
F1 P4 F6 89.0(2)
F3 P4 F6 179.1(3)
F5 P4 F6 89.4(2)
F2 P4 F6 90.3(2)
C6 Si1 C8 110.7(2)
C6 Si1 C7 108.1(2)
C8 Si1 C7 107.4(2)
C6 Si1 C1 111.4(2)
C8 Si1 C1 112.74(19)
C7 Si1 C1 106.20(19)
C2 C1 C5 103.8(3)
C2 C1 Si1 125.8(3)
C5 C1 Si1 128.2(3)
C2 C1 Fe1 68.1(2)
C5 C1 Fe1 68.78(19)
Si1 C1 Fe1 139.29(18)
C3 C2 C1 111.1(4)
C3 C2 Fe1 70.2(2)
C1 C2 Fe1 72.54(19)
C2 C3 C4 107.2(4)
C2 C3 Fe1 71.0(2)
C4 C3 Fe1 70.5(2)
C5 C4 C3 108.1(4)
C5 C4 Fe1 71.4(2)
C3 C4 Fe1 69.9(2)
C4 C5 C1 109.9(4)
C4 C5 Fe1 69.8(2)
C1 C5 Fe1 71.78(19)
C10 C9 P1 109.8(3)
C9 C10 P2 110.4(3)
C12 C11 P2 107.7(3)
C11 C12 P3 108.8(3)
C14 C13 P3 114.9(3)
C13 C14 C15 115.8(3)
C14 C15 P1 116.4(3)
C17 C16 P1 114.6(3)
C19 C18 P2 114.5(3)
C21 C20 P3 117.2(3)

loop_
_geom_bond_atom_site_label_1
_geom_bond_atom_site_label_2
_geom_bond_distance
Fe1 C3 2.083(4)
Fe1 C4 2.092(4)
Fe1 C2 2.094(3)
Fe1 C5 2.112(3)
Fe1 C1 2.153(3)
Fe1 P2 2.1784(10)
Fe1 P1 2.1788(10)
Fe1 P3 2.1921(10)
P1 C16 1.826(4)
P1 C15 1.827(4)
P1 C9 1.847(4)
P2 C18 1.822(4)
P2 C10 1.833(4)
P2 C11 1.840(4)
P3 C20 1.836(4)
P3 C13 1.840(4)
P3 C12 1.847(4)
P4 F4 1.566(4)
P4 F1 1.566(4)
P4 F3 1.568(3)
P4 F5 1.573(3)
P4 F2 1.573(3)
P4 F6 1.578(3)
Si1 C6 1.857(5)
Si1 C8 1.860(4)
Si1 C7 1.865(4)
Si1 C1 1.866(4)
C1 C2 1.431(5)
C1 C5 1.440(5)
C2 C3 1.390(6)
C3 C4 1.414(6)
C4 C5 1.398(6)
C9 C10 1.531(6)
C11 C12 1.505(6)
C13 C14 1.524(6)
C14 C15 1.533(6)
C16 C17 1.529(6)
C18 C19 1.537(6)
C20 C21 1.519(6)

loop_
_geom_torsion_atom_site_label_1
_geom_torsion_atom_site_label_2
_geom_torsion_atom_site_label_3
_geom_torsion_atom_site_label_4
_geom_torsion
C3 Fe1 P1 C16 -7.4(4)
C4 Fe1 P1 C16 -19.2(2)
C2 Fe1 P1 C16 69.5(2)
C5 Fe1 P1 C16 12.2(2)
C1 Fe1 P1 C16 51.5(2)
P2 Fe1 P1 C16 -110.41(17)
P3 Fe1 P1 C16 163.76(16)
C3 Fe1 P1 C15 -130.8(4)
C4 Fe1 P1 C15 -142.6(2)
C2 Fe1 P1 C15 -54.0(2)
C5 Fe1 P1 C15 -111.22(19)
C1 Fe1 P1 C15 -71.93(19)
P2 Fe1 P1 C15 126.13(16)
P3 Fe1 P1 C15 40.30(16)
C3 Fe1 P1 C9 110.7(4)
C4 Fe1 P1 C9 98.9(2)
C2 Fe1 P1 C9 -172.4(2)
C5 Fe1 P1 C9 130.29(19)
C1 Fe1 P1 C9 169.58(18)
P2 Fe1 P1 C9 7.64(16)
P3 Fe1 P1 C9 -78.19(16)
C3 Fe1 P2 C18 -28.0(3)
C4 Fe1 P2 C18 11.5(3)
C2 Fe1 P2 C18 -47.0(3)
C5 Fe1 P2 C18 37.9(3)
C1 Fe1 P2 C18 10.9(4)
P1 Fe1 P2 C18 133.0(2)
P3 Fe1 P2 C18 -136.7(2)
C3 Fe1 P2 C10 -150.7(2)
C4 Fe1 P2 C10 -111.2(2)
C2 Fe1 P2 C10 -169.6(2)
C5 Fe1 P2 C10 -84.7(2)
C1 Fe1 P2 C10 -111.8(3)
P1 Fe1 P2 C10 10.35(16)
P3 Fe1 P2 C10 100.72(16)
C3 Fe1 P2 C11 94.1(2)
C4 Fe1 P2 C11 133.6(2)
C2 Fe1 P2 C11 75.2(2)
C5 Fe1 P2 C11 160.06(19)
C1 Fe1 P2 C11 133.0(3)
P1 Fe1 P2 C11 -104.85(14)
P3 Fe1 P2 C11 -14.48(14)
C3 Fe1 P3 C20 12.5(2)
C4 Fe1 P3 C20 20.3(3)
C2 Fe1 P3 C20 -23.6(2)
C5 Fe1 P3 C20 -61.5(3)
C1 Fe1 P3 C20 -59.1(2)
P2 Fe1 P3 C20 109.07(18)
P1 Fe1 P3 C20 -164.45(18)
C3 Fe1 P3 C13 136.4(2)
C4 Fe1 P3 C13 144.3(3)
C2 Fe1 P3 C13 100.40(19)
C5 Fe1 P3 C13 62.5(3)
C1 Fe1 P3 C13 64.86(18)
P2 Fe1 P3 C13 -126.95(16)
P1 Fe1 P3 C13 -40.47(16)
C3 Fe1 P3 C12 -104.61(19)
C4 Fe1 P3 C12 -96.8(3)
C2 Fe1 P3 C12 -140.65(18)
C5 Fe1 P3 C12 -178.5(3)
C1 Fe1 P3 C12 -176.19(17)
P2 Fe1 P3 C12 -8.00(14)
P1 Fe1 P3 C12 78.48(14)
C6 Si1 C1 C2 -40.1(4)
C8 Si1 C1 C2 -165.3(3)
C7 Si1 C1 C2 77.3(3)
C6 Si1 C1 C5 159.5(3)
C8 Si1 C1 C5 34.4(4)
C7 Si1 C1 C5 -83.0(3)
C6 Si1 C1 Fe1 57.5(3)
C8 Si1 C1 Fe1 -67.7(3)
C7 Si1 C1 Fe1 174.9(3)
C3 Fe1 C1 C2 -35.9(3)
C4 Fe1 C1 C2 -79.3(3)
C5 Fe1 C1 C2 -115.6(3)
P2 Fe1 C1 C2 -78.6(4)
P1 Fe1 C1 C2 162.1(2)
P3 Fe1 C1 C2 66.2(2)
C3 Fe1 C1 C5 79.6(3)
C4 Fe1 C1 C5 36.3(2)
C2 Fe1 C1 C5 115.6(3)
P2 Fe1 C1 C5 36.9(4)
P1 Fe1 C1 C5 -82.4(2)
P3 Fe1 C1 C5 -178.20(19)
C3 Fe1 C1 Si1 -155.8(3)
C4 Fe1 C1 Si1 160.8(3)
C2 Fe1 C1 Si1 -119.9(4)
C5 Fe1 C1 Si1 124.5(4)
P2 Fe1 C1 Si1 161.46(14)
P1 Fe1 C1 Si1 42.2(3)
P3 Fe1 C1 Si1 -53.7(3)
C5 C1 C2 C3 -0.1(4)
Si1 C1 C2 C3 -164.3(3)
Fe1 C1 C2 C3 59.8(3)
C5 C1 C2 Fe1 -60.0(2)
Si1 C1 C2 Fe1 135.8(3)
C4 Fe1 C2 C3 -38.7(3)
C5 Fe1 C2 C3 -81.7(3)
C1 Fe1 C2 C3 -120.9(3)
P2 Fe1 C2 C3 30.8(3)
P1 Fe1 C2 C3 -149.1(2)
P3 Fe1 C2 C3 117.6(2)
C3 Fe1 C2 C1 120.9(3)
C4 Fe1 C2 C1 82.2(2)
C5 Fe1 C2 C1 39.2(2)
P2 Fe1 C2 C1 151.74(17)
P1 Fe1 C2 C1 -28.1(3)
P3 Fe1 C2 C1 -121.5(2)
C1 C2 C3 C4 0.3(4)
Fe1 C2 C3 C4 61.6(2)
C1 C2 C3 Fe1 -61.3(3)
C4 Fe1 C3 C2 117.0(3)
C5 Fe1 C3 C2 79.7(2)
C1 Fe1 C3 C2 36.4(2)
P2 Fe1 C3 C2 -157.7(2)
P1 Fe1 C3 C2 101.1(5)
P3 Fe1 C3 C2 -69.5(2)
C2 Fe1 C3 C4 -117.0(3)
C5 Fe1 C3 C4 -37.3(2)
C1 Fe1 C3 C4 -80.6(2)
P2 Fe1 C3 C4 85.3(2)
P1 Fe1 C3 C4 -15.8(5)
P3 Fe1 C3 C4 173.5(2)
C2 C3 C4 C5 -0.4(4)
Fe1 C3 C4 C5 61.5(3)
C2 C3 C4 Fe1 -61.9(3)
C3 Fe1 C4 C5 -118.2(4)
C2 Fe1 C4 C5 -80.2(3)
C1 Fe1 C4 C5 -36.8(2)
P2 Fe1 C4 C5 143.4(2)
P1 Fe1 C4 C5 55.7(3)
P3 Fe1 C4 C5 -129.8(2)
C2 Fe1 C4 C3 38.0(2)
C5 Fe1 C4 C3 118.2(4)
C1 Fe1 C4 C3 81.3(3)
P2 Fe1 C4 C3 -98.4(2)
P1 Fe1 C4 C3 173.9(2)
P3 Fe1 C4 C3 -11.6(4)
C3 C4 C5 C1 0.3(4)
Fe1 C4 C5 C1 60.8(2)
C3 C4 C5 Fe1 -60.5(3)
C2 C1 C5 C4 -0.1(4)
Si1 C1 C5 C4 163.5(3)
Fe1 C1 C5 C4 -59.6(2)
C2 C1 C5 Fe1 59.5(2)
Si1 C1 C5 Fe1 -136.8(3)
C3 Fe1 C5 C4 38.1(3)
C2 Fe1 C5 C4 81.0(3)
C1 Fe1 C5 C4 120.2(3)
P2 Fe1 C5 C4 -45.1(3)
P1 Fe1 C5 C4 -134.9(2)
P3 Fe1 C5 C4 123.6(3)
C3 Fe1 C5 C1 -82.1(2)
C4 Fe1 C5 C1 -120.2(3)
C2 Fe1 C5 C1 -39.2(2)
P2 Fe1 C5 C1 -165.30(17)
P1 Fe1 C5 C1 104.9(2)
P3 Fe1 C5 C1 3.4(4)
C16 P1 C9 C10 100.6(3)
C15 P1 C9 C10 -154.8(3)
Fe1 P1 C9 C10 -27.6(3)
P1 C9 C10 P2 35.2(4)
C18 P2 C10 C9 -163.0(3)
C11 P2 C10 C9 88.6(3)
Fe1 P2 C10 C9 -30.0(3)
C18 P2 C11 C12 171.7(3)
C10 P2 C11 C12 -80.2(3)
Fe1 P2 C11 C12 39.2(3)
P2 C11 C12 P3 -44.8(3)
C20 P3 C12 C11 -90.8(3)
C13 P3 C12 C11 162.1(3)
Fe1 P3 C12 C11 34.2(3)
C20 P3 C13 C14 -174.4(3)
C12 P3 C13 C14 -67.0(3)
Fe1 P3 C13 C14 55.1(3)
P3 C13 C14 C15 -60.7(5)
C13 C14 C15 P1 62.0(5)
C16 P1 C15 C14 171.8(3)
C9 P1 C15 C14 66.8(3)
Fe1 P1 C15 C14 -56.1(3)
C15 P1 C16 C17 -163.9(3)
C9 P1 C16 C17 -58.0(3)
Fe1 P1 C16 C17 64.9(3)
C10 P2 C18 C19 -55.2(5)
C11 P2 C18 C19 53.6(5)
Fe1 P2 C18 C19 178.6(3)
C13 P3 C20 C21 62.5(4)
C12 P3 C20 C21 -45.1(4)
Fe1 P3 C20 C21 -165.7(3)
